data_4344998
loop_
_publ_author_name
'Fan, Yu-Hang'
'Zeng, Hui-Yi'
'Jiang, Xiao-Ming'
'Zhang, Ming-Jian'
'Liu, Bin-Wen'
'Guo, Guo-Cong'
'Huang, Jin-Shun'

_publ_section_title
;
 Thiophosphates Containing Ag+ and Lone-Pair Cations with Interchiral
 Double Helix Show Both Ionic Conductivity and Phase Transition
;
_journal_name_full 'Inorganic Chemistry'
_journal_paper_doi 10.1021/acs.inorgchem.6b02667
_journal_year 2017
_chemical_formula_moiety 'Ag7 Pb P3 S12'
_chemical_formula_sum 'Ag7 P3 Pb S12'
_chemical_formula_weight 1439.98
_chemical_melting_point ?
_chemical_name_common 'Ag7 Pb P3 S12'
_chemical_name_systematic
; 
 ? 
;
_space_group_IT_number 14
_symmetry_cell_setting monoclinic
_symmetry_space_group_name_Hall '-P 2ybc'
_symmetry_space_group_name_H-M 'P 1 21/c 1'
_atom_sites_solution_hydrogens constr
_atom_sites_solution_primary direct
_atom_sites_solution_secondary difmap
_audit_creation_method SHELXL-97
_cell_angle_alpha 90.00
_cell_angle_beta 118.678(11)
_cell_angle_gamma 90.00
_cell_formula_units_Z 4
_cell_length_a 10.740(3)
_cell_length_b 9.899(3)
_cell_length_c 21.078(5)
_cell_measurement_reflns_used 5415
_cell_measurement_temperature 293(2)
_cell_measurement_theta_max 27.4932
_cell_measurement_theta_min 2.0575
_cell_volume 1966.0(10)
_computing_cell_refinement 'CrystalClear (Rigaku Inc., 2008)'
_computing_data_collection 'CrystalClear (Rigaku Inc., 2008)'
_computing_data_reduction 'CrystalClear (Rigaku Inc., 2008)'
_computing_publication_material 'Siemens SHELXTL^TM^ 5'
_computing_structure_refinement 'Siemens SHELXTL^TM^ 5'
_computing_structure_solution 'Siemens SHELXTL^TM^ 5'
_diffrn_ambient_temperature 293(2)
_diffrn_detector_area_resol_mean 28.5714
_diffrn_measured_fraction_theta_full 0.990
_diffrn_measured_fraction_theta_max 0.990
_diffrn_measurement_device_type 'Rigaku Saturn724 CCD'
_diffrn_measurement_method CCD_Profile_fitting
_diffrn_radiation_monochromator graphite
_diffrn_radiation_source 'fine-focus sealed tube'
_diffrn_radiation_type MoK\a
_diffrn_radiation_wavelength 0.71073
_diffrn_reflns_av_R_equivalents 0.0470
_diffrn_reflns_av_sigmaI/netI 0.0498
_diffrn_reflns_limit_h_max 13
_diffrn_reflns_limit_h_min -12
_diffrn_reflns_limit_k_max 12
_diffrn_reflns_limit_k_min -12
_diffrn_reflns_limit_l_max 25
_diffrn_reflns_limit_l_min -27
_diffrn_reflns_number 14334
_diffrn_reflns_theta_full 27.48
_diffrn_reflns_theta_max 27.48
_diffrn_reflns_theta_min 2.20
_exptl_absorpt_coefficient_mu 16.853
_exptl_absorpt_correction_T_max 1.0000
_exptl_absorpt_correction_T_min 0.6295
_exptl_absorpt_correction_type multi-scan
_exptl_crystal_colour orange
_exptl_crystal_density_diffrn 4.865
_exptl_crystal_density_meas ?
_exptl_crystal_density_method 'not measured'
_exptl_crystal_description block
_exptl_crystal_F_000 2592
_exptl_crystal_size_max 0.10
_exptl_crystal_size_mid 0.09
_exptl_crystal_size_min 0.07
_refine_diff_density_max 3.468
_refine_diff_density_min -3.189
_refine_diff_density_rms 0.369
_refine_ls_extinction_method none
_refine_ls_goodness_of_fit_ref 1.046
_refine_ls_hydrogen_treatment constr
_refine_ls_matrix_type full
_refine_ls_number_parameters 208
_refine_ls_number_reflns 4451
_refine_ls_number_restraints 0
_refine_ls_restrained_S_all 1.046
_refine_ls_R_factor_all 0.0500
_refine_ls_R_factor_gt 0.0445
_refine_ls_shift/su_max 0.001
_refine_ls_shift/su_mean 0.000
_refine_ls_structure_factor_coef Fsqd
_refine_ls_weighting_details 'calc w=1/[\s^2^(Fo^2^)+(0.1000P)^2^+0.0000P] where P=(Fo^2^+2Fc^2^)/3'
_refine_ls_weighting_scheme calc
_refine_ls_wR_factor_gt 0.1415
_refine_ls_wR_factor_ref 0.1454
_reflns_number_gt 3997
_reflns_number_total 4451
_reflns_threshold_expression >2sigma(I)
_cod_data_source_file ic6b02667_si_002.cif
_cod_data_source_block 3
_cod_depositor_comments
;
The following automatic conversions were performed:

'_chemical_melting_point' value 'not measured' was changed to '?' -
the value is undefined or not given.

'_symmetry_cell_setting' value 'Monoclinic' changed to 'monoclinic'
according to
/usr/data/users/saulius/crontab/automatic-downloads/rss-feeds/ACS/lib/dictionaries/cif_core.dic
dictionary named 'cif_core.dic' version 2.4.2 from 2011-04-26.

'_exptl_absorpt_correction_type' value 'Multi-scan' changed to
'multi-scan' according to
/usr/data/users/saulius/crontab/automatic-downloads/rss-feeds/ACS/lib/dictionaries/cif_core.dic
dictionary named 'cif_core.dic' version 2.4.2 from 2011-04-26.

'_exptl_crystal_density_meas' value 'not measured' was changed to '?'
- the value is perceived as not measured.

Automatic conversion script
Id: cif_fix_values 4268 2015-11-12 08:31:59Z antanas 
;
_cod_original_cell_volume 1966.0(9)
_cod_original_sg_symbol_H-M p21/c
_cod_database_code 4344998

loop_
_symmetry_equiv_pos_as_xyz
'x, y, z'
'-x, y+1/2, -z+1/2'
'-x, -y, -z'
'x, -y-1/2, z-1/2'

loop_
_atom_site_label
_atom_site_type_symbol
_atom_site_fract_x
_atom_site_fract_y
_atom_site_fract_z
_atom_site_U_iso_or_equiv
_atom_site_adp_type
_atom_site_occupancy
_atom_site_symmetry_multiplicity
_atom_site_calc_flag
Pb1 Pb 0.06617(4) -0.54341(4) -0.21912(2) 0.01591(15) Uani 1 1 d
Ag1 Ag 0.01980(9) -1.10537(8) -0.07019(5) 0.0195(2) Uani 1 1 d
Ag2 Ag 0.35807(9) -0.85738(9) -0.08126(5) 0.0183(2) Uani 1 1 d
Ag3 Ag -0.32154(10) -0.60988(8) -0.24143(5) 0.0182(2) Uani 1 1 d
Ag7 Ag -0.38860(10) -0.89470(8) -0.25660(5) 0.0197(2) Uani 1 1 d
Ag5 Ag 0.38244(9) -0.50975(9) 0.03070(5) 0.0215(2) Uani 1 1 d
Ag6 Ag -0.03210(10) -1.39107(9) -0.07118(5) 0.0278(3) Uani 1 1 d
Ag4 Ag 0.33650(10) -0.80469(13) 0.08585(5) 0.0313(3) Uani 1 1 d
S1 S 0.5979(3) -0.7494(3) -0.01365(15) 0.0137(5) Uani 1 1 d
S2 S -0.0863(3) -0.7566(2) -0.19349(14) 0.0110(5) Uani 1 1 d
S3 S 0.1730(3) -0.8969(2) -0.04013(14) 0.0124(5) Uani 1 1 d
S4 S 0.4211(3) -1.0920(2) -0.12287(14) 0.0120(5) Uani 1 1 d
S5 S 0.1150(3) -1.2376(2) -0.14845(14) 0.0115(5) Uani 1 1 d
S6 S -0.2860(3) -0.4053(2) -0.15997(14) 0.0133(5) Uani 1 1 d
S7 S -0.3788(3) -0.9307(3) -0.37260(14) 0.0116(5) Uani 1 1 d
S8 S 0.1973(3) -0.7905(3) -0.21625(14) 0.0122(5) Uani 1 1 d
S9 S -0.2389(3) -1.0788(3) -0.16959(14) 0.0143(5) Uani 1 1 d
S10 S 0.1424(3) -0.5670(3) -0.06678(14) 0.0127(5) Uani 1 1 d
S11 S -0.4795(3) -0.7376(3) -0.19267(14) 0.0132(5) Uani 1 1 d
S12 S 0.1126(3) -1.2582(2) 0.04437(14) 0.0119(5) Uani 1 1 d
P1 P 0.6695(3) -0.7514(2) 0.09479(15) 0.0096(5) Uani 1 1 d
P2 P 0.0272(3) -0.7434(2) -0.08303(14) 0.0090(5) Uani 1 1 d
P3 P -0.3133(3) -0.2507(2) -0.23198(15) 0.0092(5) Uani 1 1 d

loop_
_atom_site_aniso_label
_atom_site_aniso_U_11
_atom_site_aniso_U_22
_atom_site_aniso_U_33
_atom_site_aniso_U_23
_atom_site_aniso_U_13
_atom_site_aniso_U_12
Pb1 0.0147(2) 0.0177(2) 0.0170(2) 0.00430(15) 0.00899(19) 0.00203(14)
Ag1 0.0169(4) 0.0176(4) 0.0220(5) 0.0017(3) 0.0077(4) -0.0023(3)
Ag2 0.0115(4) 0.0266(4) 0.0166(4) -0.0008(3) 0.0067(3) -0.0014(3)
Ag3 0.0228(5) 0.0160(4) 0.0168(4) -0.0026(3) 0.0103(4) -0.0016(3)
Ag7 0.0257(5) 0.0160(4) 0.0230(5) 0.0031(3) 0.0162(4) 0.0062(3)
Ag5 0.0125(4) 0.0233(4) 0.0201(5) 0.0038(3) 0.0010(4) 0.0007(3)
Ag6 0.0247(5) 0.0177(4) 0.0227(5) -0.0052(3) -0.0033(4) 0.0060(3)
Ag4 0.0146(5) 0.0617(7) 0.0168(5) -0.0047(5) 0.0070(4) 0.0029(4)
S1 0.0116(12) 0.0176(13) 0.0100(12) -0.0004(9) 0.0037(10) -0.0016(9)
S2 0.0102(12) 0.0149(12) 0.0081(12) -0.0017(9) 0.0047(10) -0.0007(9)
S3 0.0124(12) 0.0104(11) 0.0154(12) 0.0006(9) 0.0076(10) 0.0018(9)
S4 0.0113(12) 0.0121(11) 0.0140(12) -0.0016(9) 0.0073(10) -0.0034(9)
S5 0.0073(11) 0.0143(11) 0.0129(12) -0.0006(9) 0.0049(10) -0.0005(9)
S6 0.0159(13) 0.0113(11) 0.0132(12) 0.0007(9) 0.0073(10) 0.0003(9)
S7 0.0095(12) 0.0124(11) 0.0128(12) 0.0012(9) 0.0052(10) 0.0004(9)
S8 0.0081(12) 0.0169(12) 0.0137(12) 0.0009(10) 0.0068(10) 0.0014(9)
S9 0.0127(13) 0.0124(11) 0.0132(12) -0.0025(10) 0.0025(10) -0.0013(9)
S10 0.0115(13) 0.0126(11) 0.0145(12) -0.0005(10) 0.0065(10) -0.0033(9)
S11 0.0079(12) 0.0185(12) 0.0114(12) -0.0009(9) 0.0033(10) 0.0005(9)
S12 0.0099(12) 0.0163(12) 0.0093(12) -0.0002(9) 0.0044(10) 0.0001(9)
P1 0.0076(12) 0.0115(12) 0.0104(12) 0.0006(9) 0.0050(10) -0.0007(9)
P2 0.0073(12) 0.0107(12) 0.0090(12) -0.0003(9) 0.0039(10) -0.0004(9)
P3 0.0095(12) 0.0089(12) 0.0096(12) 0.0008(9) 0.0050(10) 0.0010(9)

loop_
_atom_type_symbol
_atom_type_description
_atom_type_scat_dispersion_real
_atom_type_scat_dispersion_imag
_atom_type_scat_source
Ag Ag -0.8971 1.1015 'International Tables Vol C Tables 4.2.6.8 and 6.1.1.4'
P P 0.1023 0.0942 'International Tables Vol C Tables 4.2.6.8 and 6.1.1.4'
Pb Pb -3.3944 10.1111 'International Tables Vol C Tables 4.2.6.8 and 6.1.1.4'
S S 0.1246 0.1234 'International Tables Vol C Tables 4.2.6.8 and 6.1.1.4'

loop_
_geom_angle_atom_site_label_1
_geom_angle_atom_site_label_2
_geom_angle_atom_site_label_3
_geom_angle
_geom_angle_site_symmetry_1
_geom_angle_site_symmetry_3
S8 Pb1 S2 71.45(8) . .
S8 Pb1 S10 91.93(8) . .
S2 Pb1 S10 67.60(7) . .
S8 Pb1 S7 85.41(7) . 2_554
S2 Pb1 S7 132.55(7) . 2_554
S10 Pb1 S7 72.60(7) . 2_554
S8 Pb1 S5 65.21(7) . 2_554
S2 Pb1 S5 63.68(7) . 2_554
S10 Pb1 S5 130.52(7) . 2_554
S7 Pb1 S5 140.70(7) 2_554 2_554
S8 Pb1 S5 144.99(7) . 1_565
S2 Pb1 S5 124.69(7) . 1_565
S10 Pb1 S5 71.16(7) . 1_565
S7 Pb1 S5 60.61(7) 2_554 1_565
S5 Pb1 S5 148.21(5) 2_554 1_565
S8 Pb1 S2 124.72(8) . 2_554
S2 Pb1 S2 153.11(3) . 2_554
S10 Pb1 S2 126.69(7) . 2_554
S7 Pb1 S2 73.50(6) 2_554 2_554
S5 Pb1 S2 101.43(7) 2_554 2_554
S5 Pb1 S2 56.56(7) 1_565 2_554
S8 Pb1 Ag3 109.94(6) . .
S2 Pb1 Ag3 41.39(5) . .
S10 Pb1 Ag3 80.98(6) . .
S7 Pb1 Ag3 149.96(5) 2_554 .
S5 Pb1 Ag3 68.52(5) 2_554 .
S5 Pb1 Ag3 97.72(5) 1_565 .
S2 Pb1 Ag3 113.57(5) 2_554 .
S8 Pb1 Ag7 82.41(6) . 2_554
S2 Pb1 Ag7 153.68(5) . 2_554
S10 Pb1 Ag7 111.47(6) . 2_554
S7 Pb1 Ag7 38.91(5) 2_554 2_554
S5 Pb1 Ag7 108.20(6) 2_554 2_554
S5 Pb1 Ag7 76.20(5) 1_565 2_554
S2 Pb1 Ag7 49.53(5) 2_554 2_554
Ag3 Pb1 Ag7 162.70(2) . 2_554
S8 Pb1 Ag6 128.57(6) . 1_565
S2 Pb1 Ag6 75.25(6) . 1_565
S10 Pb1 Ag6 38.59(6) . 1_565
S7 Pb1 Ag6 89.45(6) 2_554 1_565
S5 Pb1 Ag6 129.00(6) 2_554 1_565
S5 Pb1 Ag6 49.65(5) 1_565 1_565
S2 Pb1 Ag6 102.23(5) 2_554 1_565
Ag3 Pb1 Ag6 60.68(2) . 1_565
Ag7 Pb1 Ag6 121.54(3) 2_554 1_565
S3 Ag1 S9 116.18(9) . .
S3 Ag1 S12 109.19(9) . .
S9 Ag1 S12 126.71(10) . .
S3 Ag1 S5 99.17(9) . .
S9 Ag1 S5 97.56(9) . .
S12 Ag1 S5 101.46(9) . .
S3 Ag1 Ag6 154.87(7) . .
S9 Ag1 Ag6 87.97(7) . .
S12 Ag1 Ag6 54.82(6) . .
S5 Ag1 Ag6 69.12(6) . .
S1 Ag2 S3 128.88(10) . .
S1 Ag2 S8 118.28(9) . .
S3 Ag2 S8 101.18(9) . .
S1 Ag2 S4 101.72(9) . .
S3 Ag2 S4 109.80(9) . .
S8 Ag2 S4 90.10(8) . .
S1 Ag2 Ag4 85.12(7) . .
S3 Ag2 Ag4 43.83(6) . .
S8 Ag2 Ag4 134.13(7) . .
S4 Ag2 Ag4 125.32(7) . .
S4 Ag3 S6 123.19(9) 2_554 .
S4 Ag3 S2 106.07(9) 2_554 .
S6 Ag3 S2 111.61(9) . .
S4 Ag3 S11 117.59(9) 2_554 .
S6 Ag3 S11 91.95(9) . .
S2 Ag3 S11 104.92(9) . .
S4 Ag3 Ag7 89.75(7) 2_554 .
S6 Ag3 Ag7 142.61(7) . .
S2 Ag3 Ag7 69.51(6) . .
S11 Ag3 Ag7 54.07(6) . .
S4 Ag3 Pb1 88.46(7) 2_554 .
S6 Ag3 Pb1 88.81(7) . .
S2 Ag3 Pb1 45.70(6) . .
S11 Ag3 Pb1 147.46(6) . .
Ag7 Ag3 Pb1 111.25(3) . .
S7 Ag7 S9 107.01(9) . .
S7 Ag7 S11 143.72(9) . .
S9 Ag7 S11 109.14(10) . .
S7 Ag7 Ag3 96.94(7) . .
S9 Ag7 Ag3 125.66(7) . .
S11 Ag7 Ag3 58.85(7) . .
S7 Ag7 S6 90.32(8) . 2_444
S9 Ag7 S6 122.81(9) . 2_444
S11 Ag7 S6 72.71(8) . 2_444
Ag3 Ag7 S6 104.57(6) . 2_444
S7 Ag7 Pb1 52.05(6) . 2_544
S9 Ag7 Pb1 62.79(7) . 2_544
S11 Ag7 Pb1 150.09(7) . 2_544
Ag3 Ag7 Pb1 100.80(3) . 2_544
S6 Ag7 Pb1 136.82(6) 2_444 2_544
S7 Ag5 S10 152.88(9) 4_646 .
S7 Ag5 S1 103.19(9) 4_646 3_645
S10 Ag5 S1 103.40(9) . 3_645
S7 Ag5 Ag4 76.49(7) 4_646 .
S10 Ag5 Ag4 79.36(7) . .
S1 Ag5 Ag4 164.25(8) 3_645 .
S7 Ag5 Ag5 69.82(8) 4_646 3_645
S10 Ag5 Ag5 111.78(8) . 3_645
S1 Ag5 Ag5 76.39(7) 3_645 3_645
Ag4 Ag5 Ag5 117.36(5) . 3_645
S6 Ag6 S10 121.32(9) 1_545 1_545
S6 Ag6 S12 134.73(10) 1_545 .
S10 Ag6 S12 102.72(9) 1_545 .
S6 Ag6 Ag1 101.62(7) 1_545 .
S10 Ag6 Ag1 122.60(8) 1_545 .
S12 Ag6 Ag1 57.12(6) . .
S6 Ag6 Ag6 107.98(8) 1_545 3_525
S10 Ag6 Ag6 72.85(7) 1_545 3_525
S12 Ag6 Ag6 73.58(7) . 3_525
Ag1 Ag6 Ag6 130.06(5) . 3_525
S6 Ag6 Pb1 89.78(7) 1_545 1_545
S10 Ag6 Pb1 46.07(7) 1_545 1_545
S12 Ag6 Pb1 131.96(8) . 1_545
Ag1 Ag6 Pb1 104.55(4) . 1_545
Ag6 Ag6 Pb1 114.66(4) 3_525 1_545
S4 Ag4 S3 105.50(9) 3_635 .
S4 Ag4 S9 106.74(9) 3_635 3_535
S3 Ag4 S9 103.80(9) . 3_535
S4 Ag4 S6 124.73(9) 3_635 3_545
S3 Ag4 S6 128.69(9) . 3_545
S9 Ag4 S6 73.34(9) 3_535 3_545
S4 Ag4 Ag5 99.29(7) 3_635 .
S3 Ag4 Ag5 95.47(7) . .
S9 Ag4 Ag5 141.73(7) 3_535 .
S6 Ag4 Ag5 68.82(7) 3_545 .
S4 Ag4 Ag2 73.22(7) 3_635 .
S3 Ag4 Ag2 43.89(7) . .
S9 Ag4 Ag2 141.90(7) 3_535 .
S6 Ag4 Ag2 139.18(7) 3_545 .
Ag5 Ag4 Ag2 72.31(3) . .
P1 S1 Ag2 111.50(15) . .
P1 S1 Ag5 98.75(12) . 3_645
Ag2 S1 Ag5 117.98(10) . 3_645
P2 S2 Ag3 109.63(13) . .
P2 S2 Pb1 94.87(12) . .
Ag3 S2 Pb1 92.91(8) . .
P2 S2 Pb1 120.24(12) . 2_544
Ag3 S2 Pb1 122.60(8) . 2_544
Pb1 S2 Pb1 108.46(9) . 2_544
P2 S3 Ag1 103.10(13) . .
P2 S3 Ag4 101.10(13) . .
Ag1 S3 Ag4 126.49(11) . .
P2 S3 Ag2 106.91(14) . .
Ag1 S3 Ag2 124.09(11) . .
Ag4 S3 Ag2 92.28(9) . .
P1 S4 Ag3 105.64(13) 3_635 2_544
P1 S4 Ag4 99.44(13) 3_635 3_635
Ag3 S4 Ag4 97.67(10) 2_544 3_635
P1 S4 Ag2 109.20(14) 3_635 .
Ag3 S4 Ag2 113.19(10) 2_544 .
Ag4 S4 Ag2 129.01(10) 3_635 .
P1 S5 Ag1 110.75(14) 3_635 .
P1 S5 Pb1 125.16(13) 3_635 2_544
Ag1 S5 Pb1 89.52(7) . 2_544
P1 S5 Pb1 95.38(11) 3_635 1_545
Ag1 S5 Pb1 134.78(10) . 1_545
Pb1 S5 Pb1 105.13(8) 2_544 1_545
P3 S6 Ag6 103.33(14) . 1_565
P3 S6 Ag3 99.75(13) . .
Ag6 S6 Ag3 108.01(11) 1_565 .
P3 S6 Ag4 82.17(11) . 3_545
Ag6 S6 Ag4 88.51(9) 1_565 3_545
Ag3 S6 Ag4 162.23(12) . 3_545
P3 S6 Ag7 80.39(11) . 2_454
Ag6 S6 Ag7 167.16(12) 1_565 2_454
Ag3 S6 Ag7 83.13(8) . 2_454
Ag4 S6 Ag7 79.76(8) 3_545 2_454
P1 S7 Ag5 105.06(13) 4_445 4_445
P1 S7 Ag7 109.32(13) 4_445 .
Ag5 S7 Ag7 108.97(11) 4_445 .
P1 S7 Pb1 98.47(12) 4_445 2_544
Ag5 S7 Pb1 143.03(10) 4_445 2_544
Ag7 S7 Pb1 89.03(8) . 2_544
P3 S8 Ag2 112.10(13) 2_544 .
P3 S8 Pb1 104.34(12) 2_544 .
Ag2 S8 Pb1 107.89(9) . .
P3 S9 Ag7 102.39(13) 1_545 .
P3 S9 Ag1 111.85(13) 1_545 .
Ag7 S9 Ag1 136.50(11) . .
P3 S9 Ag4 84.92(13) 1_545 3_535
Ag7 S9 Ag4 117.92(11) . 3_535
Ag1 S9 Ag4 91.74(9) . 3_535
P2 S10 Ag5 129.25(14) . .
P2 S10 Ag6 101.63(13) . 1_565
Ag5 S10 Ag6 109.38(10) . 1_565
P2 S10 Pb1 93.19(12) . .
Ag5 S10 Pb1 121.77(11) . .
Ag6 S10 Pb1 95.34(9) 1_565 .
P3 S11 Ag7 95.84(13) 2_444 .
P3 S11 Ag3 112.86(14) 2_444 .
Ag7 S11 Ag3 67.08(8) . .
P2 S12 Ag6 99.19(13) 3_535 .
P2 S12 Ag1 109.91(13) 3_535 .
Ag6 S12 Ag1 68.06(7) . .
S1 P1 S5 109.99(18) . 3_635
S1 P1 S4 110.73(15) . 3_635
S5 P1 S4 111.60(16) 3_635 3_635
S1 P1 S7 110.07(15) . 4_646
S5 P1 S7 105.09(15) 3_635 4_646
S4 P1 S7 109.21(17) 3_635 4_646
S12 P2 S2 107.83(16) 3_535 .
S12 P2 S3 112.65(16) 3_535 .
S2 P2 S3 111.44(16) . .
S12 P2 S10 115.23(16) 3_535 .
S2 P2 S10 102.93(16) . .
S3 P2 S10 106.39(16) . .
S11 P3 S8 108.33(17) 2_454 2_554
S11 P3 S9 112.99(16) 2_454 1_565
S8 P3 S9 110.45(17) 2_554 1_565
S11 P3 S6 109.76(17) 2_454 .
S8 P3 S6 109.81(16) 2_554 .
S9 P3 S6 105.45(16) 1_565 .

loop_
_geom_bond_atom_site_label_1
_geom_bond_atom_site_label_2
_geom_bond_distance
_geom_bond_site_symmetry_2
Pb1 S8 2.809(3) .
Pb1 S2 2.876(3) .
Pb1 S10 2.918(3) .
Pb1 S7 3.167(3) 2_554
Pb1 S5 3.172(3) 2_554
Pb1 S5 3.303(3) 1_565
Pb1 S2 3.447(3) 2_554
Pb1 Ag3 4.0141(15) .
Pb1 Ag7 4.0151(14) 2_554
Pb1 Ag6 4.0337(14) 1_565
Ag1 S3 2.524(3) .
Ag1 S9 2.567(3) .
Ag1 S12 2.608(3) .
Ag1 S5 2.664(3) .
Ag1 Ag6 2.8807(15) .
Ag2 S1 2.507(3) .
Ag2 S3 2.551(3) .
Ag2 S8 2.608(3) .
Ag2 S4 2.682(3) .
Ag2 Ag4 3.6764(16) .
Ag3 S4 2.534(3) 2_554
Ag3 S6 2.563(3) .
Ag3 S2 2.658(3) .
Ag3 S11 2.685(3) .
Ag3 Ag7 2.8895(15) .
Ag7 S7 2.522(3) .
Ag7 S9 2.538(3) .
Ag7 S11 2.540(3) .
Ag7 S6 3.069(3) 2_444
Ag7 Pb1 4.0151(14) 2_544
Ag5 S7 2.462(3) 4_646
Ag5 S10 2.471(3) .
Ag5 S1 2.613(3) 3_645
Ag5 Ag4 3.2665(17) .
Ag5 Ag5 3.350(2) 3_645
Ag6 S6 2.461(3) 1_545
Ag6 S10 2.527(3) 1_545
Ag6 S12 2.538(3) .
Ag6 Ag6 3.485(2) 3_525
Ag6 Pb1 4.0337(14) 1_545
Ag4 S4 2.546(3) 3_635
Ag4 S3 2.548(3) .
Ag4 S9 2.705(3) 3_535
Ag4 S6 2.805(3) 3_545
S1 P1 2.032(4) .
S1 Ag5 2.613(3) 3_645
S2 P2 2.049(4) .
S2 Pb1 3.447(3) 2_544
S3 P2 2.054(4) .
S4 P1 2.063(4) 3_635
S4 Ag3 2.534(3) 2_544
S4 Ag4 2.546(3) 3_635
S5 P1 2.033(4) 3_635
S5 Pb1 3.172(3) 2_544
S5 Pb1 3.303(3) 1_545
S6 P3 2.074(4) .
S6 Ag6 2.461(3) 1_565
S6 Ag4 2.805(3) 3_545
S6 Ag7 3.069(3) 2_454
S7 P1 2.082(4) 4_445
S7 Ag5 2.462(3) 4_445
S7 Pb1 3.167(3) 2_544
S8 P3 2.050(4) 2_544
S9 P3 2.063(4) 1_545
S9 Ag4 2.705(3) 3_535
S10 P2 2.071(4) .
S10 Ag6 2.527(3) 1_565
S11 P3 2.024(4) 2_444
S12 P2 2.023(4) 3_535
P1 S5 2.033(4) 3_635
P1 S4 2.063(4) 3_635
P1 S7 2.082(4) 4_646
P2 S12 2.023(4) 3_535
P3 S11 2.024(4) 2_454
P3 S8 2.050(4) 2_554
P3 S9 2.063(4) 1_565
